data_4028832
loop_
_publ_author_name
'Yosuke Demizu'
'Hiroko Yamashita'
'Norikazu Yamazaki'
'Yukiko Sato'
'Mitsunobu Doi'
'Masakazu Tanaka'
'Masaaki Kurihara'

_publ_contact_author_email demizu@nihs.go.jp
_publ_contact_author_fax +81-3-3707-6950
_publ_contact_author_name 'Yosuke Demizu Ph.D'
_publ_contact_author_phone +81-3-3700-1141
_publ_section_title
;
 Oligopeptides with Equal Amounts of l- and d-Amino Acids May Prefer a
 Helix Screw Sense
;
_journal_name_full 'Journal of Organic Chemistry'
_journal_page_first 12106
_journal_page_last 12113
_journal_paper_doi 10.1021/jo402133e
_journal_volume 78
_journal_year 2013
_chemical_absolute_configuration rm
_chemical_compound_source synthesis
_chemical_formula_moiety 'C70 H128 N12 O15, C H4 O'
_chemical_formula_sum 'C71 H132 N12 O16'
_chemical_formula_weight 1409.89
_chemical_name_systematic
; 
 Boc-(Leu-Aib-D-Leu)4-OMe.CH3OH 
;
_space_group_IT_number 19
_symmetry_cell_setting orthorhombic
_symmetry_space_group_name_Hall 'P 2ac 2ab'
_symmetry_space_group_name_H-M 'P 21 21 21'
_atom_sites_solution_hydrogens geom
_atom_sites_solution_primary direct
_atom_sites_solution_secondary difmap
_audit_creation_method SHELXL-97
_cell_angle_alpha 90.00
_cell_angle_beta 90.00
_cell_angle_gamma 90.00
_cell_formula_units_Z 4
_cell_length_a 10.7670(12)
_cell_length_b 20.452(2)
_cell_length_c 39.305(4)
_cell_measurement_reflns_used 8715
_cell_measurement_temperature 90(2)
_cell_measurement_theta_max 28.21
_cell_measurement_theta_min 2.20
_cell_volume 8655.2(16)
_computing_cell_refinement 'SAINT-PLUS (Bruker, 1998)'
_computing_data_collection 'SMART (Bruker, 1998)'
_computing_data_reduction 'SAINT-PLUS (Bruker, 1998)'
_computing_structure_refinement 'SHELXL-97 (Sheldrick, 2008)'
_computing_structure_solution 'SHELXD (Seldrick & Gould, 1996)'
_diffrn_ambient_temperature 90(2)
_diffrn_detector_area_resol_mean 8.366
_diffrn_measured_fraction_theta_full 0.998
_diffrn_measured_fraction_theta_max 0.998
_diffrn_measurement_device_type 'CCD (Bruker APEX)'
_diffrn_measurement_method \w-scan
_diffrn_radiation_monochromator 'conforcal (Bruker Montel)'
_diffrn_radiation_source 'rotating anode (M18XCE)'
_diffrn_radiation_type MoK\a
_diffrn_radiation_wavelength 0.71073
_diffrn_reflns_av_R_equivalents 0.0305
_diffrn_reflns_av_sigmaI/netI 0.0210
_diffrn_reflns_limit_h_max 13
_diffrn_reflns_limit_h_min -13
_diffrn_reflns_limit_k_max 26
_diffrn_reflns_limit_k_min -26
_diffrn_reflns_limit_l_max 50
_diffrn_reflns_limit_l_min -50
_diffrn_reflns_number 76458
_diffrn_reflns_theta_full 27.10
_diffrn_reflns_theta_max 27.10
_diffrn_reflns_theta_min 1.44
_diffrn_standards_decay_% 0.86
_diffrn_standards_interval_count 76458
_diffrn_standards_interval_time 600
_diffrn_standards_number 1053
_exptl_absorpt_coefficient_mu 0.076
_exptl_absorpt_correction_T_max 1.0
_exptl_absorpt_correction_T_min 0.870
_exptl_absorpt_correction_type multi-scan
_exptl_absorpt_process_details 'SADABS (Sheldrick, 1996)'
_exptl_crystal_colour colourless
_exptl_crystal_density_diffrn 1.082
_exptl_crystal_description block
_exptl_crystal_F_000 3080
_exptl_crystal_size_max 0.35
_exptl_crystal_size_mid 0.35
_exptl_crystal_size_min 0.35
_refine_diff_density_max 1.736
_refine_diff_density_min -0.731
_refine_diff_density_rms 0.090
_refine_ls_abs_structure_details 'Flack (1983), 0 Friedel pairs'
_refine_ls_abs_structure_Flack 0.2(11)
_refine_ls_extinction_method none
_refine_ls_goodness_of_fit_ref 1.103
_refine_ls_hydrogen_treatment constr
_refine_ls_matrix_type full
_refine_ls_number_parameters 893
_refine_ls_number_reflns 10440
_refine_ls_number_restraints 0
_refine_ls_restrained_S_all 1.103
_refine_ls_R_factor_all 0.0748
_refine_ls_R_factor_gt 0.0731
_refine_ls_shift/su_max 0.013
_refine_ls_shift/su_mean 0.001
_refine_ls_structure_factor_coef Fsqd
_refine_ls_weighting_details 'calc w=1/[\s^2^(Fo^2^)+(0.1371P)^2^+8.4767P] where P=(Fo^2^+2Fc^2^)/3'
_refine_ls_weighting_scheme calc
_refine_ls_wR_factor_gt 0.2131
_refine_ls_wR_factor_ref 0.2150
_reflns_number_gt 10094
_reflns_number_total 10440
_reflns_threshold_expression I>2\s(I)
_cod_data_source_file jo402133e_si_004.cif
_cod_data_source_block ladl
_cod_original_cell_volume 8655.2(17)
_cod_original_sg_symbol_H-M 'P 21 21 21 '
_cod_database_code 4028832

loop_
_symmetry_equiv_pos_as_xyz
'x, y, z'
'-x+1/2, -y, z+1/2'
'x+1/2, -y+1/2, -z'
'-x, y+1/2, -z+1/2'

loop_
_atom_site_label
_atom_site_type_symbol
_atom_site_fract_x
_atom_site_fract_y
_atom_site_fract_z
_atom_site_U_iso_or_equiv
_atom_site_adp_type
_atom_site_occupancy
_atom_site_symmetry_multiplicity
_atom_site_calc_flag
_atom_site_refinement_flags
O1M O 0.5077(3) 0.07770(18) 0.28374(7) 0.0313(7) Uani 1 1 d .
H1M H 0.5809 0.0816 0.2668 0.047 Uiso 1 1 d .
C1M C 0.3972(4) 0.1070(3) 0.27170(12) 0.0387(11) Uani 1 1 d .
H1M1 H 0.3345 0.1066 0.2898 0.058 Uiso 1 1 calc R
H1M2 H 0.3663 0.0825 0.2520 0.058 Uiso 1 1 calc R
H1M3 H 0.4142 0.1523 0.2650 0.058 Uiso 1 1 calc R
C1 C 0.4764(4) -0.22529(19) -0.04963(10) 0.0222(8) Uani 1 1 d .
C2 C 0.4493(4) -0.2794(2) -0.07515(11) 0.0284(9) Uani 1 1 d .
H2A H 0.5212 -0.2852 -0.0902 0.043 Uiso 1 1 calc R
H2B H 0.3765 -0.2675 -0.0888 0.043 Uiso 1 1 calc R
H2C H 0.4329 -0.3203 -0.0630 0.043 Uiso 1 1 calc R
C3 C 0.3653(4) -0.2149(2) -0.02606(11) 0.0265(8) Uani 1 1 d .
H3A H 0.3838 -0.1796 -0.0100 0.040 Uiso 1 1 calc R
H3B H 0.3487 -0.2553 -0.0134 0.040 Uiso 1 1 calc R
H3C H 0.2922 -0.2033 -0.0396 0.040 Uiso 1 1 calc R
C4 C 0.5974(4) -0.2401(2) -0.03119(10) 0.0250(8) Uani 1 1 d .
H4A H 0.6642 -0.2459 -0.0479 0.038 Uiso 1 1 calc R
H4B H 0.5880 -0.2801 -0.0178 0.038 Uiso 1 1 calc R
H4C H 0.6181 -0.2036 -0.0160 0.038 Uiso 1 1 calc R
O1 O 0.4944(3) -0.16733(13) -0.07159(6) 0.0204(5) Uani 1 1 d .
C5 C 0.5292(4) -0.11048(19) -0.05755(9) 0.0192(7) Uani 1 1 d .
O5 O 0.5280(3) -0.09839(13) -0.02699(6) 0.0202(5) Uani 1 1 d .
N11 N 0.5660(3) -0.06750(16) -0.08139(8) 0.0193(6) Uani 1 1 d .
H11 H 0.5676 -0.0793 -0.1029 0.023 Uiso 1 1 calc R
C11 C 0.6031(4) -0.00178(18) -0.07193(10) 0.0217(7) Uani 1 1 d .
H11A H 0.6441 0.0179 -0.0923 0.026 Uiso 1 1 calc R
C12 C 0.4932(4) 0.0422(2) -0.06304(12) 0.0292(9) Uani 1 1 d .
H12A H 0.5253 0.0836 -0.0534 0.035 Uiso 1 1 calc R
H12B H 0.4428 0.0206 -0.0453 0.035 Uiso 1 1 calc R
C13 C 0.4093(5) 0.0582(2) -0.09347(13) 0.0367(10) Uani 1 1 d .
H13 H 0.3842 0.0161 -0.1045 0.044 Uiso 1 1 calc R
C14 C 0.4753(6) 0.1000(3) -0.11981(15) 0.0471(13) Uani 1 1 d .
H14A H 0.5508 0.0776 -0.1274 0.071 Uiso 1 1 calc R
H14B H 0.4975 0.1422 -0.1097 0.071 Uiso 1 1 calc R
H14C H 0.4202 0.1072 -0.1393 0.071 Uiso 1 1 calc R
C15 C 0.2914(5) 0.0928(3) -0.08071(18) 0.0487(14) Uani 1 1 d .
H15A H 0.2377 0.1031 -0.1001 0.073 Uiso 1 1 calc R
H15B H 0.3146 0.1333 -0.0690 0.073 Uiso 1 1 calc R
H15C H 0.2470 0.0640 -0.0649 0.073 Uiso 1 1 calc R
C16 C 0.7002(4) -0.00220(18) -0.04331(9) 0.0196(7) Uani 1 1 d .
O16 O 0.6996(3) 0.03833(14) -0.02006(7) 0.0236(6) Uani 1 1 d .
N21 N 0.7895(3) -0.04858(15) -0.04564(8) 0.0183(6) Uani 1 1 d .
H21 H 0.7860 -0.0772 -0.0623 0.022 Uiso 1 1 calc R
C21 C 0.8921(4) -0.05235(19) -0.02100(9) 0.0195(7) Uani 1 1 d .
C22 C 0.9801(4) 0.0058(2) -0.02496(10) 0.0235(8) Uani 1 1 d .
H22A H 0.9344 0.0465 -0.0210 0.035 Uiso 1 1 calc R
H22B H 1.0148 0.0060 -0.0480 0.035 Uiso 1 1 calc R
H22C H 1.0477 0.0021 -0.0084 0.035 Uiso 1 1 calc R
C23 C 0.9625(4) -0.1163(2) -0.02736(10) 0.0228(8) Uani 1 1 d .
H23A H 0.9055 -0.1533 -0.0248 0.034 Uiso 1 1 calc R
H23B H 1.0303 -0.1204 -0.0108 0.034 Uiso 1 1 calc R
H23C H 0.9968 -0.1160 -0.0505 0.034 Uiso 1 1 calc R
C24 C 0.8408(4) -0.05584(19) 0.01584(9) 0.0190(7) Uani 1 1 d .
O24 O 0.8985(3) -0.03222(14) 0.03980(7) 0.0223(6) Uani 1 1 d .
N31 N 0.7351(3) -0.09042(17) 0.02005(8) 0.0198(6) Uani 1 1 d .
H31 H 0.6985 -0.1087 0.0024 0.024 Uiso 1 1 calc R
C31 C 0.6820(4) -0.0972(2) 0.05395(9) 0.0214(8) Uani 1 1 d .
H31A H 0.7470 -0.1160 0.0693 0.026 Uiso 1 1 calc R
C32 C 0.5723(4) -0.1449(2) 0.05269(10) 0.0258(8) Uani 1 1 d .
H32A H 0.6017 -0.1869 0.0431 0.031 Uiso 1 1 calc R
H32B H 0.5090 -0.1271 0.0369 0.031 Uiso 1 1 calc R
C33 C 0.5102(4) -0.1583(2) 0.08713(10) 0.0298(9) Uani 1 1 d .
H33 H 0.4918 -0.1154 0.0982 0.036 Uiso 1 1 calc R
C34 C 0.5947(5) -0.1976(3) 0.11076(12) 0.0419(12) Uani 1 1 d .
H34A H 0.5525 -0.2049 0.1325 0.063 Uiso 1 1 calc R
H34B H 0.6719 -0.1733 0.1147 0.063 Uiso 1 1 calc R
H34C H 0.6140 -0.2399 0.1002 0.063 Uiso 1 1 calc R
C35 C 0.3868(5) -0.1940(3) 0.08107(13) 0.0411(12) Uani 1 1 d .
H35A H 0.3344 -0.1677 0.0660 0.062 Uiso 1 1 calc R
H35B H 0.3442 -0.2004 0.1029 0.062 Uiso 1 1 calc R
H35C H 0.4031 -0.2366 0.0705 0.062 Uiso 1 1 calc R
C36 C 0.6395(4) -0.0322(2) 0.06873(9) 0.0219(7) Uani 1 1 d .
O36 O 0.6424(3) -0.02306(15) 0.09972(7) 0.0230(6) Uani 1 1 d .
N41 N 0.5953(3) 0.01235(19) 0.04698(8) 0.0239(7) Uani 1 1 d .
H41 H 0.5932 0.0033 0.0251 0.029 Uiso 1 1 calc R
C41 C 0.5502(4) 0.0758(2) 0.05894(10) 0.0279(9) Uani 1 1 d .
H41A H 0.5279 0.1021 0.0384 0.034 Uiso 1 1 calc R
C42 C 0.4338(4) 0.0707(3) 0.08105(12) 0.0351(10) Uani 1 1 d .
H42A H 0.4581 0.0553 0.1040 0.042 Uiso 1 1 calc R
H42B H 0.3971 0.1148 0.0836 0.042 Uiso 1 1 calc R
C43 C 0.3355(5) 0.0248(3) 0.06688(14) 0.0457(13) Uani 1 1 d .
H43 H 0.3727 -0.0198 0.0645 0.055 Uiso 1 1 calc R
C44 C 0.2252(5) 0.0207(4) 0.09184(16) 0.0539(16) Uani 1 1 d .
H44A H 0.1624 -0.0093 0.0828 0.081 Uiso 1 1 calc R
H44B H 0.1887 0.0642 0.0947 0.081 Uiso 1 1 calc R
H44C H 0.2545 0.0046 0.1139 0.081 Uiso 1 1 calc R
C45 C 0.2917(6) 0.0476(4) 0.03170(16) 0.063(2) Uani 1 1 d .
H45A H 0.3628 0.0495 0.0162 0.095 Uiso 1 1 calc R
H45B H 0.2541 0.0911 0.0336 0.095 Uiso 1 1 calc R
H45C H 0.2301 0.0167 0.0228 0.095 Uiso 1 1 calc R
C46 C 0.6557(4) 0.1121(2) 0.07742(10) 0.0255(8) Uani 1 1 d .
O46 O 0.6433(3) 0.13753(15) 0.10545(7) 0.0276(6) Uani 1 1 d .
N51 N 0.7637(3) 0.11398(18) 0.05973(8) 0.0245(7) Uani 1 1 d .
H51 H 0.7652 0.0971 0.0391 0.029 Uiso 1 1 calc R
C51 C 0.8788(4) 0.1430(2) 0.07336(10) 0.0246(8) Uani 1 1 d .
C52 C 0.9832(4) 0.1287(2) 0.04771(11) 0.0291(9) Uani 1 1 d .
H52A H 0.9633 0.1492 0.0259 0.044 Uiso 1 1 calc R
H52B H 0.9911 0.0813 0.0446 0.044 Uiso 1 1 calc R
H52C H 1.0617 0.1464 0.0563 0.044 Uiso 1 1 calc R
C53 C 0.8635(5) 0.2178(2) 0.07758(11) 0.0319(9) Uani 1 1 d .
H53A H 0.8430 0.2374 0.0555 0.048 Uiso 1 1 calc R
H53B H 0.9413 0.2366 0.0861 0.048 Uiso 1 1 calc R
H53C H 0.7966 0.2268 0.0938 0.048 Uiso 1 1 calc R
C54 C 0.9104(4) 0.11012(19) 0.10751(9) 0.0213(7) Uani 1 1 d .
O54 O 0.9369(3) 0.14268(14) 0.13295(7) 0.0255(6) Uani 1 1 d .
N61 N 0.9085(3) 0.04460(16) 0.10797(8) 0.0189(6) Uani 1 1 d .
H61 H 0.8896 0.0225 0.0895 0.023 Uiso 1 1 calc R
C61 C 0.9381(4) 0.01049(18) 0.13946(9) 0.0186(7) Uani 1 1 d .
H61A H 1.0250 0.0219 0.1462 0.022 Uiso 1 1 calc R
C62 C 0.9293(4) -0.06395(19) 0.13520(9) 0.0208(7) Uani 1 1 d .
H62A H 0.9848 -0.0776 0.1164 0.025 Uiso 1 1 calc R
H62B H 0.8433 -0.0755 0.1287 0.025 Uiso 1 1 calc R
C63 C 0.9646(4) -0.1020(2) 0.16743(10) 0.0237(8) Uani 1 1 d .
H63 H 0.9308 -0.0774 0.1874 0.028 Uiso 1 1 calc R
C64 C 1.1062(4) -0.1056(2) 0.17161(12) 0.0329(10) Uani 1 1 d .
H64A H 1.1408 -0.0612 0.1716 0.049 Uiso 1 1 calc R
H64B H 1.1419 -0.1306 0.1527 0.049 Uiso 1 1 calc R
H64C H 1.1263 -0.1271 0.1932 0.049 Uiso 1 1 calc R
C65 C 0.9068(4) -0.1701(2) 0.16787(11) 0.0267(8) Uani 1 1 d .
H65A H 0.8165 -0.1664 0.1653 0.040 Uiso 1 1 calc R
H65B H 0.9261 -0.1916 0.1895 0.040 Uiso 1 1 calc R
H65C H 0.9405 -0.1960 0.1490 0.040 Uiso 1 1 calc R
C66 C 0.8504(3) 0.03141(18) 0.16818(9) 0.0175(7) Uani 1 1 d .
O66 O 0.8900(3) 0.04197(13) 0.19675(7) 0.0208(5) Uani 1 1 d .
N71 N 0.7295(3) 0.03341(15) 0.15999(8) 0.0171(6) Uani 1 1 d .
H71 H 0.7071 0.0263 0.1388 0.020 Uiso 1 1 calc R
C71 C 0.6345(4) 0.04718(18) 0.18547(9) 0.0176(7) Uani 1 1 d .
H71A H 0.5544 0.0542 0.1731 0.021 Uiso 1 1 calc R
C72 C 0.6153(4) -0.00974(18) 0.21003(9) 0.0209(7) Uani 1 1 d .
H72A H 0.5523 0.0028 0.2272 0.025 Uiso 1 1 calc R
H72B H 0.6941 -0.0183 0.2222 0.025 Uiso 1 1 calc R
C73 C 0.5731(4) -0.0727(2) 0.19227(10) 0.0256(8) Uani 1 1 d .
H73 H 0.6339 -0.0827 0.1738 0.031 Uiso 1 1 calc R
C74 C 0.5757(6) -0.1297(2) 0.21786(12) 0.0377(11) Uani 1 1 d .
H74A H 0.5496 -0.1700 0.2065 0.057 Uiso 1 1 calc R
H74B H 0.5189 -0.1202 0.2367 0.057 Uiso 1 1 calc R
H74C H 0.6602 -0.1350 0.2267 0.057 Uiso 1 1 calc R
C75 C 0.4451(5) -0.0666(2) 0.17620(13) 0.0357(10) Uani 1 1 d .
H75A H 0.4230 -0.1080 0.1652 0.054 Uiso 1 1 calc R
H75B H 0.4460 -0.0316 0.1592 0.054 Uiso 1 1 calc R
H75C H 0.3838 -0.0564 0.1939 0.054 Uiso 1 1 calc R
C76 C 0.6666(3) 0.11158(18) 0.20387(9) 0.0167(7) Uani 1 1 d .
O76 O 0.6672(3) 0.11615(13) 0.23524(6) 0.0186(5) Uani 1 1 d .
N81 N 0.6897(3) 0.16232(15) 0.18333(8) 0.0174(6) Uani 1 1 d .
H81 H 0.6883 0.1563 0.1612 0.021 Uiso 1 1 calc R
C81 C 0.7172(4) 0.22776(18) 0.19667(9) 0.0187(7) Uani 1 1 d .
C82 C 0.7524(4) 0.27076(19) 0.16621(10) 0.0230(8) Uani 1 1 d .
H82A H 0.8240 0.2516 0.1545 0.034 Uiso 1 1 calc R
H82B H 0.7739 0.3147 0.1742 0.034 Uiso 1 1 calc R
H82C H 0.6820 0.2735 0.1505 0.034 Uiso 1 1 calc R
C83 C 0.6048(4) 0.25639(19) 0.21544(10) 0.0241(8) Uani 1 1 d .
H83A H 0.5335 0.2581 0.2000 0.036 Uiso 1 1 calc R
H83B H 0.6246 0.3006 0.2233 0.036 Uiso 1 1 calc R
H83C H 0.5845 0.2287 0.2350 0.036 Uiso 1 1 calc R
C84 C 0.8294(4) 0.22484(18) 0.22120(9) 0.0184(7) Uani 1 1 d .
O84 O 0.8287(3) 0.25210(14) 0.24898(7) 0.0224(6) Uani 1 1 d .
N91 N 0.9294(3) 0.19225(16) 0.20934(8) 0.0187(6) Uani 1 1 d .
H91 H 0.9273 0.1741 0.1891 0.022 Uiso 1 1 calc R
C91 C 1.0412(4) 0.18721(19) 0.23024(10) 0.0216(7) Uani 1 1 d .
H91A H 1.0681 0.2324 0.2366 0.026 Uiso 1 1 calc R
C92 C 1.1468(4) 0.1546(2) 0.21023(11) 0.0305(9) Uani 1 1 d .
H92A H 1.2128 0.1425 0.2266 0.037 Uiso 1 1 calc R
H92B H 1.1143 0.1134 0.2004 0.037 Uiso 1 1 calc R
C93 C 1.2048(6) 0.1922(3) 0.18251(16) 0.0490(14) Uani 1 1 d .
H93 H 1.1408 0.1921 0.1641 0.059 Uiso 1 1 calc R
C94 C 1.3150(6) 0.1549(4) 0.16700(16) 0.0579(17) Uani 1 1 d .
H94A H 1.2910 0.1094 0.1630 0.087 Uiso 1 1 calc R
H94B H 1.3855 0.1563 0.1827 0.087 Uiso 1 1 calc R
H94C H 1.3386 0.1753 0.1454 0.087 Uiso 1 1 calc R
C95 C 1.2308(8) 0.2548(4) 0.1869(2) 0.070(2) Uani 1 1 d .
H95A H 1.2666 0.2727 0.1660 0.105 Uiso 1 1 calc R
H95B H 1.2907 0.2596 0.2055 0.105 Uiso 1 1 calc R
H95C H 1.1546 0.2786 0.1925 0.105 Uiso 1 1 calc R
C96 C 1.0201(4) 0.14805(19) 0.26310(10) 0.0200(7) Uani 1 1 d .
O96 O 1.0741(3) 0.16269(14) 0.28940(7) 0.0251(6) Uani 1 1 d .
N101 N 0.9428(3) 0.09672(16) 0.25992(8) 0.0181(6) Uani 1 1 d .
H101 H 0.9031 0.0911 0.2406 0.022 Uiso 1 1 calc R
C101 C 0.9226(4) 0.05000(18) 0.28754(9) 0.0190(7) Uani 1 1 d .
H10A H 0.8595 0.0180 0.2791 0.023 Uiso 1 1 calc R
C102 C 1.0394(4) 0.0105(2) 0.29597(10) 0.0230(8) Uani 1 1 d .
H10B H 1.0266 -0.0126 0.3178 0.028 Uiso 1 1 calc R
H10C H 1.1101 0.0409 0.2989 0.028 Uiso 1 1 calc R
C103 C 1.0728(4) -0.0399(2) 0.26846(11) 0.0266(8) Uani 1 1 d .
H103 H 1.0676 -0.0179 0.2458 0.032 Uiso 1 1 calc R
C104 C 0.9838(5) -0.0976(2) 0.26851(13) 0.0360(10) Uani 1 1 d .
H10D H 0.8987 -0.0818 0.2653 0.054 Uiso 1 1 calc R
H10E H 0.9898 -0.1207 0.2903 0.054 Uiso 1 1 calc R
H10F H 1.0055 -0.1275 0.2500 0.054 Uiso 1 1 calc R
C105 C 1.2071(5) -0.0639(2) 0.27361(13) 0.0362(10) Uani 1 1 d .
H10G H 1.2636 -0.0264 0.2737 0.054 Uiso 1 1 calc R
H10H H 1.2298 -0.0935 0.2550 0.054 Uiso 1 1 calc R
H10I H 1.2133 -0.0872 0.2953 0.054 Uiso 1 1 calc R
C106 C 0.8656(3) 0.08308(18) 0.31914(9) 0.0176(7) Uani 1 1 d .
O106 O 0.8843(3) 0.06186(13) 0.34780(6) 0.0204(5) Uani 1 1 d .
N111 N 0.7879(3) 0.13277(15) 0.31222(8) 0.0175(6) Uani 1 1 d .
H111 H 0.7662 0.1401 0.2910 0.021 Uiso 1 1 calc R
C111 C 0.7383(3) 0.17499(18) 0.33908(9) 0.0181(7) Uani 1 1 d .
C112 C 0.8441(4) 0.21318(18) 0.35596(10) 0.0206(7) Uani 1 1 d .
H11B H 0.9021 0.1825 0.3667 0.031 Uiso 1 1 calc R
H11C H 0.8099 0.2426 0.3733 0.031 Uiso 1 1 calc R
H11D H 0.8881 0.2389 0.3387 0.031 Uiso 1 1 calc R
C113 C 0.6480(4) 0.22351(19) 0.32195(9) 0.0219(7) Uani 1 1 d .
H11E H 0.5803 0.1992 0.3111 0.033 Uiso 1 1 calc R
H11F H 0.6927 0.2490 0.3048 0.033 Uiso 1 1 calc R
H11G H 0.6136 0.2531 0.3392 0.033 Uiso 1 1 calc R
C114 C 0.6664(4) 0.13391(19) 0.36584(9) 0.0183(7) Uani 1 1 d .
O114 O 0.6849(3) 0.14035(13) 0.39652(7) 0.0200(5) Uani 1 1 d .
N121 N 0.5818(3) 0.09357(17) 0.35253(8) 0.0210(6) Uani 1 1 d .
H121 H 0.5723 0.0927 0.3303 0.025 Uiso 1 1 calc R
C121 C 0.5045(4) 0.0509(2) 0.37337(10) 0.0254(8) Uani 1 1 d .
H12C H 0.5501 0.0408 0.3949 0.030 Uiso 1 1 calc R
C122 C 0.4811(5) -0.0132(2) 0.35431(12) 0.0332(10) Uani 1 1 d .
H12D H 0.4457 -0.0031 0.3317 0.040 Uiso 1 1 calc R
H12E H 0.4192 -0.0393 0.3670 0.040 Uiso 1 1 calc R
C123 C 0.6002(6) -0.0541(3) 0.34966(14) 0.0429(12) Uani 1 1 d .
H123 H 0.6712 -0.0231 0.3466 0.051 Uiso 1 1 calc R
C124 C 0.6266(6) -0.0952(3) 0.38111(16) 0.0513(14) Uani 1 1 d .
H12F H 0.7032 -0.1203 0.3777 0.077 Uiso 1 1 calc R
H12G H 0.5573 -0.1254 0.3850 0.077 Uiso 1 1 calc R
H12H H 0.6363 -0.0665 0.4009 0.077 Uiso 1 1 calc R
C125 C 0.5907(9) -0.0950(4) 0.31784(19) 0.0673(19) Uani 1 1 d .
H12I H 0.5749 -0.0666 0.2983 0.101 Uiso 1 1 calc R
H12J H 0.5223 -0.1263 0.3203 0.101 Uiso 1 1 calc R
H12K H 0.6687 -0.1188 0.3144 0.101 Uiso 1 1 calc R
C126 C 0.3802(4) 0.0813(2) 0.38242(10) 0.0278(9) Uani 1 1 d .
O126 O 0.3273(3) 0.0718(2) 0.40927(8) 0.0385(8) Uani 1 1 d .
O127 O 0.3337(3) 0.11688(18) 0.35719(7) 0.0309(7) Uani 1 1 d .
C127 C 0.2094(4) 0.1421(3) 0.36287(12) 0.0354(10) Uani 1 1 d .
H12L H 0.1828 0.1673 0.3429 0.053 Uiso 1 1 calc R
H12M H 0.2095 0.1704 0.3830 0.053 Uiso 1 1 calc R
H12N H 0.1520 0.1056 0.3665 0.053 Uiso 1 1 calc R

loop_
_atom_site_aniso_label
_atom_site_aniso_U_11
_atom_site_aniso_U_22
_atom_site_aniso_U_33
_atom_site_aniso_U_23
_atom_site_aniso_U_13
_atom_site_aniso_U_12
O1M 0.0228(14) 0.0537(19) 0.0173(13) 0.0008(13) 0.0002(11) -0.0083(14)
C1M 0.023(2) 0.066(3) 0.027(2) -0.001(2) -0.0012(17) -0.008(2)
C1 0.0250(19) 0.0240(18) 0.0176(17) 0.0030(14) -0.0005(15) -0.0048(15)
C2 0.034(2) 0.0283(19) 0.0232(19) -0.0008(16) -0.0042(17) -0.0096(18)
C3 0.0244(19) 0.031(2) 0.0237(18) 0.0023(16) 0.0038(16) -0.0037(17)
C4 0.0259(19) 0.0264(19) 0.0229(18) -0.0008(15) -0.0006(16) 0.0005(16)
O1 0.0236(13) 0.0221(12) 0.0154(11) 0.0010(10) -0.0009(10) -0.0051(11)
C5 0.0193(17) 0.0228(17) 0.0155(15) 0.0005(13) 0.0006(13) -0.0011(14)
O5 0.0217(13) 0.0252(13) 0.0138(11) -0.0009(10) 0.0012(10) -0.0004(11)
N11 0.0209(15) 0.0211(15) 0.0159(14) 0.0003(11) 0.0007(12) 0.0001(13)
C11 0.0243(18) 0.0202(17) 0.0208(17) 0.0018(14) 0.0010(15) 0.0009(15)
C12 0.030(2) 0.0231(18) 0.034(2) -0.0005(16) -0.0021(18) 0.0061(17)
C13 0.038(2) 0.027(2) 0.046(3) -0.0030(19) -0.010(2) 0.0107(19)
C14 0.058(3) 0.037(3) 0.047(3) 0.002(2) -0.013(3) 0.017(3)
C15 0.038(3) 0.036(3) 0.073(4) -0.005(3) -0.013(3) 0.013(2)
C16 0.0225(17) 0.0186(16) 0.0178(16) 0.0004(13) 0.0031(14) -0.0015(14)
O16 0.0266(14) 0.0233(13) 0.0209(13) -0.0052(11) 0.0037(11) -0.0014(11)
N21 0.0210(15) 0.0199(14) 0.0139(13) -0.0025(11) 0.0020(12) -0.0031(12)
C21 0.0199(17) 0.0244(17) 0.0143(15) -0.0020(13) 0.0020(14) -0.0044(15)
C22 0.0226(18) 0.0312(19) 0.0167(16) -0.0033(15) 0.0014(14) -0.0088(16)
C23 0.0209(17) 0.032(2) 0.0155(16) -0.0017(14) 0.0015(14) 0.0024(16)
C24 0.0191(17) 0.0252(17) 0.0128(15) -0.0022(13) 0.0025(13) -0.0040(15)
O24 0.0207(13) 0.0310(14) 0.0154(12) -0.0044(10) 0.0014(10) -0.0049(12)
N31 0.0187(15) 0.0291(16) 0.0115(13) -0.0036(12) 0.0025(11) -0.0053(13)
C31 0.0188(17) 0.033(2) 0.0124(15) -0.0014(14) 0.0023(13) -0.0069(16)
C32 0.0237(19) 0.039(2) 0.0145(16) -0.0010(15) 0.0026(14) -0.0125(18)
C33 0.025(2) 0.046(2) 0.0179(18) 0.0024(17) 0.0026(16) -0.0153(19)
C34 0.034(2) 0.064(3) 0.027(2) 0.013(2) 0.003(2) -0.015(2)
C35 0.033(2) 0.060(3) 0.030(2) 0.007(2) 0.0008(19) -0.024(2)
C36 0.0158(16) 0.036(2) 0.0143(15) -0.0020(15) 0.0010(13) -0.0040(16)
O36 0.0212(13) 0.0349(15) 0.0130(11) -0.0040(11) -0.0012(10) -0.0009(12)
N41 0.0172(14) 0.0400(19) 0.0146(14) -0.0018(13) 0.0010(12) 0.0020(14)
C41 0.0188(18) 0.045(2) 0.0196(17) -0.0007(17) 0.0003(15) 0.0070(18)
C42 0.0185(19) 0.060(3) 0.027(2) -0.006(2) 0.0026(16) 0.009(2)
C43 0.021(2) 0.079(4) 0.037(3) -0.012(3) 0.0030(19) 0.005(2)
C44 0.022(2) 0.090(5) 0.050(3) -0.011(3) 0.007(2) -0.001(3)
C45 0.030(3) 0.117(6) 0.042(3) -0.013(4) -0.001(2) 0.005(3)
C46 0.0228(19) 0.036(2) 0.0179(17) 0.0023(15) 0.0016(15) 0.0068(17)
O46 0.0277(15) 0.0362(16) 0.0189(13) 0.0000(12) 0.0036(12) 0.0083(13)
N51 0.0242(17) 0.0312(17) 0.0180(14) 0.0008(13) 0.0032(13) 0.0029(14)
C51 0.0264(19) 0.0284(19) 0.0190(17) -0.0008(15) 0.0057(15) 0.0001(16)
C52 0.029(2) 0.034(2) 0.0243(19) -0.0028(17) 0.0078(17) -0.0037(18)
C53 0.044(3) 0.028(2) 0.0236(19) 0.0045(16) 0.0060(19) -0.0005(19)
C54 0.0207(17) 0.0261(18) 0.0171(16) -0.0025(14) 0.0047(14) -0.0006(15)
O54 0.0272(15) 0.0261(13) 0.0233(14) -0.0044(11) 0.0017(12) -0.0038(12)
N61 0.0176(14) 0.0237(15) 0.0153(13) -0.0034(12) 0.0023(12) -0.0004(12)
C61 0.0174(16) 0.0217(17) 0.0166(16) -0.0036(13) 0.0006(13) 0.0014(14)
C62 0.0213(18) 0.0227(17) 0.0184(16) -0.0063(13) -0.0006(14) 0.0034(15)
C63 0.0257(19) 0.0241(18) 0.0213(17) -0.0050(15) -0.0025(15) 0.0045(16)
C64 0.030(2) 0.032(2) 0.036(2) -0.0028(18) -0.0112(19) 0.0052(18)
C65 0.028(2) 0.0266(19) 0.0251(18) -0.0006(15) 0.0012(16) 0.0050(17)
C66 0.0177(16) 0.0189(16) 0.0160(15) -0.0025(13) 0.0004(13) 0.0009(14)
O66 0.0204(13) 0.0246(13) 0.0175(12) -0.0066(10) -0.0027(10) 0.0025(11)
N71 0.0177(14) 0.0203(14) 0.0132(13) -0.0028(11) 0.0011(11) -0.0008(12)
C71 0.0181(16) 0.0195(16) 0.0152(15) -0.0027(13) 0.0011(13) -0.0018(13)
C72 0.0236(18) 0.0217(17) 0.0175(16) -0.0018(13) 0.0028(14) -0.0058(15)
C73 0.029(2) 0.0244(18) 0.0236(18) -0.0029(15) 0.0036(16) -0.0077(16)
C74 0.052(3) 0.028(2) 0.033(2) 0.0019(18) 0.001(2) -0.013(2)
C75 0.034(2) 0.036(2) 0.037(2) -0.0051(19) -0.001(2) -0.010(2)
C76 0.0151(15) 0.0189(16) 0.0161(15) -0.0027(13) 0.0010(13) 0.0003(13)
O76 0.0196(12) 0.0214(12) 0.0147(11) -0.0029(9) 0.0025(10) -0.0004(10)
N81 0.0183(14) 0.0179(14) 0.0161(13) -0.0024(11) 0.0013(12) 0.0007(12)
C81 0.0200(17) 0.0179(16) 0.0182(16) 0.0006(13) 0.0012(14) 0.0011(14)
C82 0.029(2) 0.0211(17) 0.0191(17) 0.0046(14) 0.0022(15) 0.0015(16)
C83 0.0225(19) 0.0239(18) 0.0260(19) -0.0007(15) 0.0006(16) 0.0055(15)
C84 0.0192(17) 0.0189(16) 0.0171(16) 0.0003(13) 0.0028(14) -0.0006(14)
O84 0.0233(13) 0.0260(13) 0.0179(12) -0.0055(10) 0.0017(11) 0.0005(11)
N91 0.0180(15) 0.0209(14) 0.0173(14) -0.0011(11) 0.0025(12) -0.0006(12)
C91 0.0193(17) 0.0253(18) 0.0202(17) -0.0025(14) 0.0028(15) 0.0003(15)
C92 0.026(2) 0.037(2) 0.029(2) -0.0010(18) 0.0083(18) 0.0042(18)
C93 0.043(3) 0.061(3) 0.043(3) 0.008(3) 0.018(2) 0.011(3)
C94 0.048(3) 0.078(4) 0.048(3) 0.004(3) 0.024(3) 0.016(3)
C95 0.062(4) 0.081(5) 0.068(4) 0.003(4) 0.020(4) 0.005(4)
C96 0.0181(17) 0.0233(17) 0.0187(16) -0.0034(14) 0.0008(14) 0.0012(15)
O96 0.0250(14) 0.0284(14) 0.0218(13) -0.0040(11) -0.0053(11) -0.0017(12)
N101 0.0179(14) 0.0214(14) 0.0150(13) -0.0036(11) -0.0006(12) 0.0020(12)
C101 0.0199(17) 0.0212(16) 0.0159(16) -0.0028(13) -0.0002(14) 0.0020(14)
C102 0.0251(19) 0.0231(17) 0.0208(17) -0.0028(14) 0.0009(15) 0.0068(16)
C103 0.030(2) 0.0237(18) 0.0259(19) -0.0016(15) 0.0032(16) 0.0098(17)
C104 0.041(3) 0.026(2) 0.041(3) -0.0097(18) 0.002(2) 0.006(2)
C105 0.036(2) 0.032(2) 0.040(2) -0.0004(19) 0.006(2) 0.016(2)
C106 0.0179(16) 0.0198(16) 0.0152(15) -0.0021(13) -0.0004(13) -0.0004(14)
O106 0.0251(13) 0.0210(12) 0.0151(12) -0.0005(10) -0.0001(10) 0.0027(11)
N111 0.0179(14) 0.0209(14) 0.0138(13) -0.0011(11) 0.0007(11) 0.0002(12)
C111 0.0171(16) 0.0221(17) 0.0151(16) -0.0006(13) 0.0016(13) 0.0018(14)
C112 0.0211(17) 0.0185(16) 0.0221(17) -0.0012(14) 0.0009(15) -0.0013(14)
C113 0.0227(18) 0.0261(18) 0.0169(16) 0.0032(14) 0.0030(15) 0.0063(15)
C114 0.0166(16) 0.0234(17) 0.0149(16) 0.0003(13) 0.0013(13) 0.0019(14)
O114 0.0225(13) 0.0224(12) 0.0150(11) 0.0002(10) -0.0009(10) -0.0018(11)
N121 0.0188(15) 0.0298(16) 0.0143(13) 0.0008(12) 0.0000(12) -0.0025(13)
C121 0.0229(18) 0.035(2) 0.0180(17) 0.0007(15) -0.0003(15) -0.0051(17)
C122 0.033(2) 0.038(2) 0.028(2) -0.0037(18) 0.0000(18) -0.008(2)
C123 0.045(3) 0.043(3) 0.040(3) -0.008(2) 0.002(2) -0.003(2)
C124 0.050(3) 0.051(3) 0.052(3) -0.008(3) -0.006(3) 0.003(3)
C125 0.082(5) 0.063(4) 0.058(4) -0.019(3) 0.001(4) 0.007(4)
C126 0.0225(19) 0.043(2) 0.0178(17) 0.0021(16) 0.0002(15) -0.0030(18)
O126 0.0252(15) 0.067(2) 0.0237(15) 0.0097(15) 0.0048(13) -0.0006(16)
O127 0.0252(15) 0.0481(19) 0.0194(13) 0.0032(13) 0.0025(12) 0.0048(14)
C127 0.026(2) 0.056(3) 0.024(2) -0.002(2) 0.0003(17) 0.007(2)

loop_
_atom_type_symbol
_atom_type_description
_atom_type_scat_dispersion_real
_atom_type_scat_dispersion_imag
_atom_type_scat_source
C C 0.0033 0.0016 'International Tables Vol C Tables 4.2.6.8 and 6.1.1.4'
H H 0.0000 0.0000 'International Tables Vol C Tables 4.2.6.8 and 6.1.1.4'
N N 0.0061 0.0033 'International Tables Vol C Tables 4.2.6.8 and 6.1.1.4'
O O 0.0106 0.0060 'International Tables Vol C Tables 4.2.6.8 and 6.1.1.4'

loop_
_geom_angle_atom_site_label_1
_geom_angle_atom_site_label_2
_geom_angle_atom_site_label_3
_geom_angle
C1M O1M H1M 113.1(3)
O1M C1M H1M1 109.5
O1M C1M H1M2 109.5
H1M1 C1M H1M2 109.5
O1M C1M H1M3 109.5
H1M1 C1M H1M3 109.5
H1M2 C1M H1M3 109.5
O1 C1 C4 109.0(3)
O1 C1 C2 102.9(3)
C4 C1 C2 109.5(4)
O1 C1 C3 110.2(3)
C4 C1 C3 114.1(3)
C2 C1 C3 110.5(3)
C1 C2 H2A 109.5
C1 C2 H2B 109.5
H2A C2 H2B 109.5
C1 C2 H2C 109.5
H2A C2 H2C 109.5
H2B C2 H2C 109.5
C1 C3 H3A 109.5
C1 C3 H3B 109.5
H3A C3 H3B 109.5
C1 C3 H3C 109.5
H3A C3 H3C 109.5
H3B C3 H3C 109.5
C1 C4 H4A 109.5
C1 C4 H4B 109.5
H4A C4 H4B 109.5
C1 C4 H4C 109.5
H4A C4 H4C 109.5
H4B C4 H4C 109.5
C5 O1 C1 119.4(3)
O5 C5 O1 125.1(3)
O5 C5 N11 123.6(4)
O1 C5 N11 111.3(3)
C5 N11 C11 120.5(3)
C5 N11 H11 119.7
C11 N11 H11 119.7
N11 C11 C12 113.1(3)
N11 C11 C16 111.7(3)
C12 C11 C16 111.3(3)
N11 C11 H11A 106.8
C12 C11 H11A 106.8
C16 C11 H11A 106.8
C11 C12 C13 113.8(4)
C11 C12 H12A 108.8
C13 C12 H12A 108.8
C11 C12 H12B 108.8
C13 C12 H12B 108.8
H12A C12 H12B 107.7
C14 C13 C12 112.0(4)
C14 C13 C15 110.4(4)
C12 C13 C15 109.2(4)
C14 C13 H13 108.4
C12 C13 H13 108.4
C15 C13 H13 108.4
C13 C14 H14A 109.5
C13 C14 H14B 109.5
H14A C14 H14B 109.5
C13 C14 H14C 109.5
H14A C14 H14C 109.5
H14B C14 H14C 109.5
C13 C15 H15A 109.5
C13 C15 H15B 109.5
H15A C15 H15B 109.5
C13 C15 H15C 109.5
H15A C15 H15C 109.5
H15B C15 H15C 109.5
O16 C16 N21 121.6(4)
O16 C16 C11 122.4(3)
N21 C16 C11 116.0(3)
C16 N21 C21 121.7(3)
C16 N21 H21 119.2
C21 N21 H21 119.2
N21 C21 C22 111.0(3)
N21 C21 C23 108.0(3)
C22 C21 C23 109.9(3)
N21 C21 C24 110.5(3)
C22 C21 C24 110.6(3)
C23 C21 C24 106.8(3)
C21 C22 H22A 109.5
C21 C22 H22B 109.5
H22A C22 H22B 109.5
C21 C22 H22C 109.5
H22A C22 H22C 109.5
H22B C22 H22C 109.5
C21 C23 H23A 109.5
C21 C23 H23B 109.5
H23A C23 H23B 109.5
C21 C23 H23C 109.5
H23A C23 H23C 109.5
H23B C23 H23C 109.5
O24 C24 N31 122.6(3)
O24 C24 C21 121.2(3)
N31 C24 C21 116.0(3)
C24 N31 C31 119.5(3)
C24 N31 H31 120.2
C31 N31 H31 120.2
N31 C31 C36 112.5(3)
N31 C31 C32 109.5(3)
C36 C31 C32 109.6(3)
N31 C31 H31A 108.3
C36 C31 H31A 108.3
C32 C31 H31A 108.3
C31 C32 C33 114.9(3)
C31 C32 H32A 108.5
C33 C32 H32A 108.5
C31 C32 H32B 108.5
C33 C32 H32B 108.5
H32A C32 H32B 107.5
C34 C33 C35 111.1(4)
C34 C33 C32 111.8(4)
C35 C33 C32 109.0(3)
C34 C33 H33 108.3
C35 C33 H33 108.3
C32 C33 H33 108.3
C33 C34 H34A 109.5
C33 C34 H34B 109.5
H34A C34 H34B 109.5
C33 C34 H34C 109.5
H34A C34 H34C 109.5
H34B C34 H34C 109.5
C33 C35 H35A 109.5
C33 C35 H35B 109.5
H35A C35 H35B 109.5
C33 C35 H35C 109.5
H35A C35 H35C 109.5
H35B C35 H35C 109.5
O36 C36 N41 122.6(4)
O36 C36 C31 120.1(4)
N41 C36 C31 117.3(3)
C36 N41 C41 121.1(3)
C36 N41 H41 119.5
C41 N41 H41 119.5
N41 C41 C42 113.2(4)
N41 C41 C46 109.6(3)
C42 C41 C46 111.7(3)
N41 C41 H41A 107.4
C42 C41 H41A 107.4
C46 C41 H41A 107.4
C43 C42 C41 113.9(4)
C43 C42 H42A 108.8
C41 C42 H42A 108.8
C43 C42 H42B 108.8
C41 C42 H42B 108.8
H42A C42 H42B 107.7
C42 C43 C45 110.9(6)
C42 C43 C44 109.7(4)
C45 C43 C44 110.7(5)
C42 C43 H43 108.5
C45 C43 H43 108.5
C44 C43 H43 108.5
C43 C44 H44A 109.5
C43 C44 H44B 109.5
H44A C44 H44B 109.5
C43 C44 H44C 109.5
H44A C44 H44C 109.5
H44B C44 H44C 109.5
C43 C45 H45A 109.5
C43 C45 H45B 109.5
H45A C45 H45B 109.5
C43 C45 H45C 109.5
H45A C45 H45C 109.5
H45B C45 H45C 109.5
O46 C46 N51 122.9(4)
O46 C46 C41 123.3(4)
N51 C46 C41 113.9(3)
C46 N51 C51 123.1(3)
C46 N51 H51 118.4
C51 N51 H51 118.4
N51 C51 C52 107.4(3)
N51 C51 C54 109.1(3)
C52 C51 C54 109.1(3)
N51 C51 C53 110.3(4)
C52 C51 C53 109.6(4)
C54 C51 C53 111.2(3)
C51 C52 H52A 109.5
C51 C52 H52B 109.5
H52A C52 H52B 109.5
C51 C52 H52C 109.5
H52A C52 H52C 109.5
H52B C52 H52C 109.5
C51 C53 H53A 109.5
C51 C53 H53B 109.5
H53A C53 H53B 109.5
C51 C53 H53C 109.5
H53A C53 H53C 109.5
H53B C53 H53C 109.5
O54 C54 N61 122.1(4)
O54 C54 C51 121.4(4)
N61 C54 C51 116.4(3)
C54 N61 C61 119.1(3)
C54 N61 H61 120.4
C61 N61 H61 120.4
N61 C61 C66 110.9(3)
N61 C61 C62 111.6(3)
C66 C61 C62 108.6(3)
N61 C61 H61A 108.5
C66 C61 H61A 108.5
C62 C61 H61A 108.5
C61 C62 C63 113.4(3)
C61 C62 H62A 108.9
C63 C62 H62A 108.9
C61 C62 H62B 108.9
C63 C62 H62B 108.9
H62A C62 H62B 107.7
C65 C63 C62 111.8(3)
C65 C63 C64 111.2(4)
C62 C63 C64 111.0(4)
C65 C63 H63 107.5
C62 C63 H63 107.5
C64 C63 H63 107.5
C63 C64 H64A 109.5
C63 C64 H64B 109.5
H64A C64 H64B 109.5
C63 C64 H64C 109.5
H64A C64 H64C 109.5
H64B C64 H64C 109.5
C63 C65 H65A 109.5
C63 C65 H65B 109.5
H65A C65 H65B 109.5
C63 C65 H65C 109.5
H65A C65 H65C 109.5
H65B C65 H65C 109.5
O66 C66 N71 123.7(3)
O66 C66 C61 120.8(3)
N71 C66 C61 115.4(3)
C66 N71 C71 121.4(3)
C66 N71 H71 119.3
C71 N71 H71 119.3
N71 C71 C72 112.5(3)
N71 C71 C76 109.2(3)
C72 C71 C76 112.7(3)
N71 C71 H71A 107.4
C72 C71 H71A 107.4
C76 C71 H71A 107.4
C71 C72 C73 113.1(3)
C71 C72 H72A 109.0
C73 C72 H72A 109.0
C71 C72 H72B 109.0
C73 C72 H72B 109.0
H72A C72 H72B 107.8
C75 C73 C72 112.9(4)
C75 C73 C74 110.5(4)
C72 C73 C74 109.4(3)
C75 C73 H73 108.0
C72 C73 H73 108.0
C74 C73 H73 108.0
C73 C74 H74A 109.5
C73 C74 H74B 109.5
H74A C74 H74B 109.5
C73 C74 H74C 109.5
H74A C74 H74C 109.5
H74B C74 H74C 109.5
C73 C75 H75A 109.5
C73 C75 H75B 109.5
H75A C75 H75B 109.5
C73 C75 H75C 109.5
H75A C75 H75C 109.5
H75B C75 H75C 109.5
O76 C76 N81 122.8(3)
O76 C76 C71 122.2(3)
N81 C76 C71 114.9(3)
C76 N81 C81 121.9(3)
C76 N81 H81 119.0
C81 N81 H81 119.0
N81 C81 C82 107.1(3)
N81 C81 C83 111.1(3)
C82 C81 C83 110.6(3)
N81 C81 C84 110.2(3)
C82 C81 C84 108.4(3)
C83 C81 C84 109.3(3)
C81 C82 H82A 109.5
C81 C82 H82B 109.5
H82A C82 H82B 109.5
C81 C82 H82C 109.5
H82A C82 H82C 109.5
H82B C82 H82C 109.5
C81 C83 H83A 109.5
C81 C83 H83B 109.5
H83A C83 H83B 109.5
C81 C83 H83C 109.5
H83A C83 H83C 109.5
H83B C83 H83C 109.5
O84 C84 N91 122.5(4)
O84 C84 C81 122.2(3)
N91 C84 C81 115.3(3)
C84 N91 C91 119.9(3)
C84 N91 H91 120.1
C91 N91 H91 120.1
N91 C91 C92 110.7(3)
N91 C91 C96 112.8(3)
C92 C91 C96 108.3(3)
N91 C91 H91A 108.3
C92 C91 H91A 108.3
C96 C91 H91A 108.3
C93 C92 C91 117.8(4)
C93 C92 H92A 107.9
C91 C92 H92A 107.9
C93 C92 H92B 107.9
C91 C92 H92B 107.9
H92A C92 H92B 107.2
C95 C93 C92 119.9(6)
C95 C93 C94 111.7(6)
C92 C93 C94 111.2(5)
C95 C93 H93 104.1
C92 C93 H93 104.1
C94 C93 H93 104.1
C93 C94 H94A 109.5
C93 C94 H94B 109.5
H94A C94 H94B 109.5
C93 C94 H94C 109.5
H94A C94 H94C 109.5
H94B C94 H94C 109.5
C93 C95 H95A 109.5
C93 C95 H95B 109.5
H95A C95 H95B 109.5
C93 C95 H95C 109.5
H95A C95 H95C 109.5
H95B C95 H95C 109.5
O96 C96 N101 124.3(4)
O96 C96 C91 120.8(3)
N101 C96 C91 114.8(3)
C96 N101 C101 122.2(3)
C96 N101 H101 118.9
C101 N101 H101 118.9
N101 C101 C102 112.5(3)
N101 C101 C106 111.7(3)
C102 C101 C106 112.6(3)
N101 C101 H10A 106.5
C102 C101 H10A 106.5
C106 C101 H10A 106.5
C101 C102 C103 113.2(3)
C101 C102 H10B 108.9
C103 C102 H10B 108.9
C101 C102 H10C 108.9
C103 C102 H10C 108.9
H10B C102 H10C 107.7
C104 C103 C102 111.8(4)
C104 C103 C105 110.1(4)
C102 C103 C105 110.0(4)
C104 C103 H103 108.3
C102 C103 H103 108.3
C105 C103 H103 108.3
C103 C104 H10D 109.5
C103 C104 H10E 109.5
H10D C104 H10E 109.5
C103 C104 H10F 109.5
H10D C104 H10F 109.5
H10E C104 H10F 109.5
C103 C105 H10G 109.5
C103 C105 H10H 109.5
H10G C105 H10H 109.5
C103 C105 H10I 109.5
H10G C105 H10I 109.5
H10H C105 H10I 109.5
O106 C106 N111 123.8(3)
O106 C106 C101 121.4(3)
N111 C106 C101 114.6(3)
C106 N111 C111 121.8(3)
C106 N111 H111 119.1
C111 N111 H111 119.1
N111 C111 C112 110.0(3)
N111 C111 C113 107.1(3)
C112 C111 C113 109.3(3)
N111 C111 C114 110.5(3)
C112 C111 C114 110.7(3)
C113 C111 C114 109.2(3)
C111 C112 H11B 109.5
C111 C112 H11C 109.5
H11B C112 H11C 109.5
C111 C112 H11D 109.5
H11B C112 H11D 109.5
H11C C112 H11D 109.5
C111 C113 H11E 109.5
C111 C113 H11F 109.5
H11E C113 H11F 109.5
C111 C113 H11G 109.5
H11E C113 H11G 109.5
H11F C113 H11G 109.5
O114 C114 N121 124.1(4)
O114 C114 C111 121.7(3)
N121 C114 C111 114.1(3)
C114 N121 C121 122.6(3)
C114 N121 H121 118.7
C121 N121 H121 118.7
N121 C121 C126 112.9(4)
N121 C121 C122 109.3(3)
C126 C121 C122 108.6(4)
N121 C121 H12C 108.6
C126 C121 H12C 108.6
C122 C121 H12C 108.6
C121 C122 C123 112.7(4)
C121 C122 H12D 109.0
C123 C122 H12D 109.0
C121 C122 H12E 109.0
C123 C122 H12E 109.0
H12D C122 H12E 107.8
C125 C123 C124 112.3(5)
C125 C123 C122 110.1(5)
C124 C123 C122 111.0(5)
C125 C123 H123 107.8
C124 C123 H123 107.8
C122 C123 H123 107.8
C123 C124 H12F 109.5
C123 C124 H12G 109.5
H12F C124 H12G 109.5
C123 C124 H12H 109.5
H12F C124 H12H 109.5
H12G C124 H12H 109.5
C123 C125 H12I 109.5
C123 C125 H12J 109.5
H12I C125 H12J 109.5
C123 C125 H12K 109.5
H12I C125 H12K 109.5
H12J C125 H12K 109.5
O126 C126 O127 124.1(4)
O126 C126 C121 123.4(4)
O127 C126 C121 112.4(3)
C126 O127 C127 115.3(3)
O127 C127 H12L 109.5
O127 C127 H12M 109.5
H12L C127 H12M 109.5
O127 C127 H12N 109.5
H12L C127 H12N 109.5
H12M C127 H12N 109.5

loop_
_geom_bond_atom_site_label_1
_geom_bond_atom_site_label_2
_geom_bond_distance
O1M C1M 1.414(6)
O1M H1M 1.035(3)
C1M H1M1 0.9800
C1M H1M2 0.9800
C1M H1M3 0.9800
C1 O1 1.479(4)
C1 C4 1.522(6)
C1 C2 1.522(5)
C1 C3 1.528(6)
C2 H2A 0.9800
C2 H2B 0.9800
C2 H2C 0.9800
C3 H3A 0.9800
C3 H3B 0.9800
C3 H3C 0.9800
C4 H4A 0.9800
C4 H4B 0.9800
C4 H4C 0.9800
O1 C5 1.341(5)
C5 O5 1.227(4)
C5 N11 1.344(5)
N11 C11 1.451(5)
N11 H11 0.8800
C11 C12 1.527(6)
C11 C16 1.536(5)
C11 H11A 1.0000
C12 C13 1.534(6)
C12 H12A 0.9900
C12 H12B 0.9900
C13 C14 1.520(8)
C13 C15 1.537(7)
C13 H13 1.0000
C14 H14A 0.9800
C14 H14B 0.9800
C14 H14C 0.9800
C15 H15A 0.9800
C15 H15B 0.9800
C15 H15C 0.9800
C16 O16 1.234(5)
C16 N21 1.354(5)
N21 C21 1.471(5)
N21 H21 0.8800
C21 C22 1.529(5)
C21 C23 1.532(5)
C21 C24 1.551(5)
C22 H22A 0.9800
C22 H22B 0.9800
C22 H22C 0.9800
C23 H23A 0.9800
C23 H23B 0.9800
C23 H23C 0.9800
C24 O24 1.227(5)
C24 N31 1.350(5)
N31 C31 1.456(4)
N31 H31 0.8800
C31 C36 1.523(6)
C31 C32 1.532(5)
C31 H31A 1.0000
C32 C33 1.535(5)
C32 H32A 0.9900
C32 H32B 0.9900
C33 C34 1.529(7)
C33 C35 1.534(6)
C33 H33 1.0000
C34 H34A 0.9800
C34 H34B 0.9800
C34 H34C 0.9800
C35 H35A 0.9800
C35 H35B 0.9800
C35 H35C 0.9800
C36 O36 1.233(4)
C36 N41 1.337(5)
N41 C41 1.463(6)
N41 H41 0.8800
C41 C42 1.529(6)
C41 C46 1.539(6)
C41 H41A 1.0000
C42 C43 1.520(8)
C42 H42A 0.9900
C42 H42B 0.9900
C43 C45 1.533(9)
C43 C44 1.542(7)
C43 H43 1.0000
C44 H44A 0.9800
C44 H44B 0.9800
C44 H44C 0.9800
C45 H45A 0.9800
C45 H45B 0.9800
C45 H45C 0.9800
C46 O46 1.226(5)
C46 N51 1.355(5)
N51 C51 1.475(6)
N51 H51 0.8800
C51 C52 1.538(6)
C51 C54 1.540(5)
C51 C53 1.547(6)
C52 H52A 0.9800
C52 H52B 0.9800
C52 H52C 0.9800
C53 H53A 0.9800
C53 H53B 0.9800
C53 H53C 0.9800
C54 O54 1.235(5)
C54 N61 1.340(5)
N61 C61 1.456(5)
N61 H61 0.8800
C61 C66 1.533(5)
C61 C62 1.534(5)
C61 H61A 1.0000
C62 C63 1.535(5)
C62 H62A 0.9900
C62 H62B 0.9900
C63 C65 1.525(6)
C63 C64 1.535(6)
C63 H63 1.0000
C64 H64A 0.9800
C64 H64B 0.9800
C64 H64C 0.9800
C65 H65A 0.9800
C65 H65B 0.9800
C65 H65C 0.9800
C66 O66 1.221(4)
C66 N71 1.341(5)
N71 C71 1.459(5)
N71 H71 0.8800
C71 C72 1.526(5)
C71 C76 1.542(5)
C71 H71A 1.0000
C72 C73 1.534(5)
C72 H72A 0.9900
C72 H72B 0.9900
C73 C75 1.521(7)
C73 C74 1.539(6)
C73 H73 1.0000
C74 H74A 0.9800
C74 H74B 0.9800
C74 H74C 0.9800
C75 H75A 0.9800
C75 H75B 0.9800
C75 H75C 0.9800
C76 O76 1.236(4)
C76 N81 1.338(5)
N81 C81 1.468(5)
N81 H81 0.8800
C81 C82 1.533(5)
C81 C83 1.533(5)
C81 C84 1.547(5)
C82 H82A 0.9800
C82 H82B 0.9800
C82 H82C 0.9800
C83 H83A 0.9800
C83 H83B 0.9800
C83 H83C 0.9800
C84 O84 1.226(5)
C84 N91 1.350(5)
N91 C91 1.461(5)
N91 H91 0.8800
C91 C92 1.535(6)
C91 C96 1.537(5)
C91 H91A 1.0000
C92 C93 1.473(7)
C92 H92A 0.9900
C92 H92B 0.9900
C93 C95 1.322(11)
C93 C94 1.536(8)
C93 H93 1.0000
C94 H94A 0.9800
C94 H94B 0.9800
C94 H94C 0.9800
C95 H95A 0.9800
C95 H95B 0.9800
C95 H95C 0.9800
C96 O96 1.223(5)
C96 N101 1.346(5)
N101 C101 1.462(5)
N101 H101 0.8800
C101 C102 1.532(5)
C101 C106 1.542(5)
C101 H10A 1.0000
C102 C103 1.536(5)
C102 H10B 0.9900
C102 H10C 0.9900
C103 C104 1.520(7)
C103 C105 1.540(6)
C103 H103 1.0000
C104 H10D 0.9800
C104 H10E 0.9800
C104 H10F 0.9800
C105 H10G 0.9800
C105 H10H 0.9800
C105 H10I 0.9800
C106 O106 1.224(4)
C106 N111 1.344(5)
N111 C111 1.465(4)
N111 H111 0.8800
C111 C112 1.533(5)
C111 C113 1.544(5)
C111 C114 1.553(5)
C112 H11B 0.9800
C112 H11C 0.9800
C112 H11D 0.9800
C113 H11E 0.9800
C113 H11F 0.9800
C113 H11G 0.9800
C114 O114 1.229(4)
C114 N121 1.336(5)
N121 C121 1.458(5)
N121 H121 0.8800
C121 C126 1.518(6)
C121 C122 1.530(6)
C121 H12C 1.0000
C122 C123 1.542(8)
C122 H12D 0.9900
C122 H12E 0.9900
C123 C125 1.509(8)
C123 C124 1.522(9)
C123 H123 1.0000
C124 H12F 0.9800
C124 H12G 0.9800
C124 H12H 0.9800
C125 H12I 0.9800
C125 H12J 0.9800
C125 H12K 0.9800
C126 O126 1.215(5)
C126 O127 1.328(5)
O127 C127 1.452(6)
C127 H12L 0.9800
C127 H12M 0.9800
C127 H12N 0.9800

loop_
_geom_torsion_atom_site_label_1
_geom_torsion_atom_site_label_2
_geom_torsion_atom_site_label_3
_geom_torsion_atom_site_label_4
_geom_torsion
C4 C1 O1 C5 -59.0(4)
C2 C1 O1 C5 -175.2(3)
C3 C1 O1 C5 66.9(4)
C1 O1 C5 O5 -13.1(6)
C1 O1 C5 N11 167.1(3)
O5 C5 N11 C11 -2.3(6)
O1 C5 N11 C11 177.5(3)
C5 N11 C11 C12 -75.3(4)
C5 N11 C11 C16 51.2(5)
N11 C11 C12 C13 -67.4(5)
C16 C11 C12 C13 165.9(4)
C11 C12 C13 C14 -66.6(5)
C11 C12 C13 C15 170.8(4)
N11 C11 C16 O16 -141.4(4)
C12 C11 C16 O16 -13.9(5)
N11 C11 C16 N21 40.7(5)
C12 C11 C16 N21 168.1(3)
O16 C16 N21 C21 -1.3(5)
C11 C16 N21 C21 176.7(3)
C16 N21 C21 C22 -68.9(4)
C16 N21 C21 C23 170.6(3)
C16 N21 C21 C24 54.1(4)
N21 C21 C24 O24 -148.6(4)
C22 C21 C24 O24 -25.3(5)
C23 C21 C24 O24 94.2(4)
N21 C21 C24 N31 36.4(5)
C22 C21 C24 N31 159.6(3)
C23 C21 C24 N31 -80.9(4)
O24 C24 N31 C31 3.8(6)
C21 C24 N31 C31 178.8(3)
C24 N31 C31 C36 64.4(5)
C24 N31 C31 C32 -173.4(4)
N31 C31 C32 C33 178.0(4)
C36 C31 C32 C33 -58.0(5)
C31 C32 C33 C34 -69.1(5)
C31 C32 C33 C35 167.7(4)
N31 C31 C36 O36 -149.4(4)
C32 C31 C36 O36 88.5(4)
N31 C31 C36 N41 33.3(5)
C32 C31 C36 N41 -88.9(4)
O36 C36 N41 C41 1.6(6)
C31 C36 N41 C41 178.9(3)
C36 N41 C41 C42 -65.9(5)
C36 N41 C41 C46 59.5(5)
N41 C41 C42 C43 -45.0(6)
C46 C41 C42 C43 -169.3(4)
C41 C42 C43 C45 -60.1(6)
C41 C42 C43 C44 177.3(5)
N41 C41 C46 O46 -131.1(4)
C42 C41 C46 O46 -4.9(6)
N41 C41 C46 N51 49.5(5)
C42 C41 C46 N51 175.8(4)
O46 C46 N51 C51 4.1(7)
C41 C46 N51 C51 -176.5(4)
C46 N51 C51 C52 173.6(4)
C46 N51 C51 C54 55.5(5)
C46 N51 C51 C53 -66.9(5)
N51 C51 C54 O54 -131.6(4)
C52 C51 C54 O54 111.4(4)
C53 C51 C54 O54 -9.6(6)
N51 C51 C54 N61 48.9(5)
C52 C51 C54 N61 -68.1(5)
C53 C51 C54 N61 170.8(4)
O54 C54 N61 C61 0.2(6)
C51 C54 N61 C61 179.7(3)
C54 N61 C61 C66 57.9(5)
C54 N61 C61 C62 179.2(3)
N61 C61 C62 C63 177.8(3)
C66 C61 C62 C63 -59.5(4)
C61 C62 C63 C65 156.6(3)
C61 C62 C63 C64 -78.6(4)
N61 C61 C66 O66 -137.4(4)
C62 C61 C66 O66 99.5(4)
N61 C61 C66 N71 46.1(4)
C62 C61 C66 N71 -77.0(4)
O66 C66 N71 C71 -1.5(6)
C61 C66 N71 C71 174.8(3)
C66 N71 C71 C72 -72.0(4)
C66 N71 C71 C76 53.8(4)
N71 C71 C72 C73 -60.7(4)
C76 C71 C72 C73 175.4(3)
C71 C72 C73 C75 -65.2(5)
C71 C72 C73 C74 171.3(4)
N71 C71 C76 O76 -130.6(4)
C72 C71 C76 O76 -4.9(5)
N71 C71 C76 N81 51.5(4)
C72 C71 C76 N81 177.2(3)
O76 C76 N81 C81 -0.2(6)
C71 C76 N81 C81 177.7(3)
C76 N81 C81 C82 173.8(3)
C76 N81 C81 C83 -65.2(4)
C76 N81 C81 C84 56.1(5)
N81 C81 C84 O84 -133.6(4)
C82 C81 C84 O84 109.5(4)
C83 C81 C84 O84 -11.2(5)
N81 C81 C84 N91 48.7(4)
C82 C81 C84 N91 -68.2(4)
C83 C81 C84 N91 171.2(3)
O84 C84 N91 C91 1.5(6)
C81 C84 N91 C91 179.2(3)
C84 N91 C91 C92 -174.0(3)
C84 N91 C91 C96 64.5(4)
N91 C91 C92 C93 71.1(6)
C96 C91 C92 C93 -164.8(5)
C91 C92 C93 C95 42.7(9)
C91 C92 C93 C94 175.6(5)
N91 C91 C96 O96 -145.3(4)
C92 C91 C96 O96 91.8(4)
N91 C91 C96 N101 36.8(5)
C92 C91 C96 N101 -86.0(4)
O96 C96 N101 C101 -4.5(6)
C91 C96 N101 C101 173.2(3)
C96 N101 C101 C102 -65.8(4)
C96 N101 C101 C106 62.0(4)
N101 C101 C102 C103 -71.4(4)
C106 C101 C102 C103 161.2(3)
C101 C102 C103 C104 -72.7(5)
C101 C102 C103 C105 164.7(4)
N101 C101 C106 O106 -151.6(4)
C102 C101 C106 O106 -23.8(5)
N101 C101 C106 N111 33.3(4)
C102 C101 C106 N111 161.1(3)
O106 C106 N111 C111 13.1(6)
C101 C106 N111 C111 -171.9(3)
C106 N111 C111 C112 64.4(4)
C106 N111 C111 C113 -177.0(3)
C106 N111 C111 C114 -58.1(4)
N111 C111 C114 O114 131.4(4)
C112 C111 C114 O114 9.3(5)
C113 C111 C114 O114 -111.0(4)
N111 C111 C114 N121 -50.7(4)
C112 C111 C114 N121 -172.8(3)
C113 C111 C114 N121 66.9(4)
O114 C114 N121 C121 -2.1(6)
C111 C114 N121 C121 -180.0(3)
C114 N121 C121 C126 93.5(4)
C114 N121 C121 C122 -145.4(4)
N121 C121 C122 C123 66.7(5)
C126 C121 C122 C123 -169.6(4)
C121 C122 C123 C125 -151.3(5)
C121 C122 C123 C124 83.8(5)
N121 C121 C126 O126 -145.9(5)
C122 C121 C126 O126 92.6(5)
N121 C121 C126 O127 36.7(5)
C122 C121 C126 O127 -84.8(5)
O126 C126 O127 C127 -3.1(7)
C121 C126 O127 C127 174.2(4)
